data_7040537
loop_
_publ_author_name
'Fleming, James T.'
'Wills, Corinne'
'Waddell, Paul G.'
'Harrington, Ross W.'
'Higham, Lee J.'

_publ_section_title
;
 A comparison of MOP-phosphonite ligands and their applications in Rh(i)-
 and Pd(ii)-catalysed asymmetric transformations.
;
_journal_issue 39
_journal_name_full 'Dalton transactions (Cambridge, England : 2003)'
_journal_page_first 15660
_journal_page_last 15670
_journal_paper_doi 10.1039/c6dt02390h
_journal_volume 45
_journal_year 2016
_chemical_absolute_configuration ad
_chemical_formula_moiety 'C39 H38 Cl2 O3 P2 Pt'
_chemical_formula_sum 'C39 H38 Cl2 O3 P2 Pt'
_chemical_formula_weight 882.62
_chemical_name_systematic
;
 ?
;
_space_group_crystal_system trigonal
_space_group_IT_number 145
_space_group_name_Hall 'P 32'
_space_group_name_H-M_alt 'P 32'
_symmetry_space_group_name_Hall 'P 32'
_symmetry_space_group_name_H-M 'P 32'
_atom_sites_solution_hydrogens geom
_atom_sites_solution_primary direct
_audit_creation_date 2014-06-10
_audit_creation_method
;
Olex2 1.2-alpha
(compiled 2014.05.21 svn.r2942 for OlexSys, GUI svn.r4846)
;
_audit_update_record
;
2016-06-02 deposited with the CCDC.
2016-08-26 downloaded from the CCDC.
;
_cell_angle_alpha 90
_cell_angle_beta 90
_cell_angle_gamma 120
_cell_formula_units_Z 3
_cell_length_a 11.52064(15)
_cell_length_b 11.52064(15)
_cell_length_c 22.9152(3)
_cell_measurement_reflns_used 36291
_cell_measurement_temperature 150.00(10)
_cell_measurement_theta_max 28.2840
_cell_measurement_theta_min 3.3130
_cell_volume 2633.95(6)
_computing_cell_refinement
;
CrysAlisPro, Agilent Technologies,
Version 1.171.36.32 (release 02-08-2013 CrysAlis171 .NET)
(compiled Aug  2 2013,16:46:58)
;
_computing_data_collection
;
CrysAlisPro, Agilent Technologies,
Version 1.171.36.32 (release 02-08-2013 CrysAlis171 .NET)
(compiled Aug  2 2013,16:46:58)
;
_computing_data_reduction
;
CrysAlisPro, Agilent Technologies,
Version 1.171.36.32 (release 02-08-2013 CrysAlis171 .NET)
(compiled Aug  2 2013,16:46:58)
;
_computing_molecular_graphics 'Olex2 (Dolomanov et al., 2009)'
_computing_publication_material 'Olex2 (Dolomanov et al., 2009)'
_computing_structure_refinement 'XL (Sheldrick, 2008)'
_computing_structure_solution 'XT (Sheldrick, 2008)'
_diffrn_ambient_temperature 150.00(10)
_diffrn_detector_area_resol_mean 10.3968
_diffrn_measured_fraction_theta_full 0.999
_diffrn_measured_fraction_theta_max 0.961
_diffrn_measurement_details
;
  1 omega  -67.00   26.00   1.0000    8.0000
omega____ theta____ kappa____ phi______ frames
    -      -13.5209  -77.0000   90.0000 93

  2 omega -110.00  -35.00   1.0000    8.0000
omega____ theta____ kappa____ phi______ frames
    -      -13.5209 -179.0000   30.0000 75

  3 omega  -22.00   72.00   1.0000    8.0000
omega____ theta____ kappa____ phi______ frames
    -       15.0053   57.0000   30.0000 94

  4 omega  -42.00   76.00   1.0000    8.0000
omega____ theta____ kappa____ phi______ frames
    -       15.0053   19.0000  -30.0000 118

  5 omega  -68.00   50.00   1.0000    8.0000
omega____ theta____ kappa____ phi______ frames
    -       15.0053  -57.0000    0.0000 118

  6 omega  -65.00   52.00   1.0000    8.0000
omega____ theta____ kappa____ phi______ frames
    -       15.0053  -57.0000 -120.0000 117

  7 omega   55.00   81.00   1.0000    8.0000
omega____ theta____ kappa____ phi______ frames
    -       15.0053 -131.0000  -32.7014 26

  8 omega -109.00  -32.00   1.0000    8.0000
omega____ theta____ kappa____ phi______ frames
    -      -13.5209  179.0000 -150.0000 77

  9 omega  -50.00   71.00   1.0000    8.0000
omega____ theta____ kappa____ phi______ frames
    -      -13.5209   57.0000 -120.0000 121

 10 omega  -50.00   71.00   1.0000    8.0000
omega____ theta____ kappa____ phi______ frames
    -      -13.5209   57.0000   30.0000 121

 11 omega -105.00   26.00   1.0000    8.0000
omega____ theta____ kappa____ phi______ frames
    -      -13.5209  -77.0000  -60.0000 131

 12 omega  -98.00   23.00   1.0000    8.0000
omega____ theta____ kappa____ phi______ frames
    -      -13.5209  -57.0000   90.0000 121

 13 omega  -81.00  -34.00   1.0000    8.0000
omega____ theta____ kappa____ phi______ frames
    -       15.0053 -179.0000   60.0000 47

 14 omega  -22.00   99.00   1.0000    8.0000
omega____ theta____ kappa____ phi______ frames
    -       15.0053   57.0000   30.0000 121

 15 omega   22.00   81.00   1.0000    8.0000
omega____ theta____ kappa____ phi______ frames
    -       15.0053 -131.0000  -32.7014 59

 16 omega   -4.00   62.00   1.0000    8.0000
omega____ theta____ kappa____ phi______ frames
    -       15.0053  -99.0000  120.0000 66
;
_diffrn_measurement_device_type 'Xcalibur, Atlas, Gemini ultra'
_diffrn_measurement_method '\w scans'
_diffrn_orient_matrix_UB_11 -0.0639308000
_diffrn_orient_matrix_UB_12 -0.0391761000
_diffrn_orient_matrix_UB_13 -0.0130312000
_diffrn_orient_matrix_UB_21 0.0173682000
_diffrn_orient_matrix_UB_22 0.0495762000
_diffrn_orient_matrix_UB_23 -0.0218819000
_diffrn_orient_matrix_UB_31 0.0257709000
_diffrn_orient_matrix_UB_32 -0.0325661000
_diffrn_orient_matrix_UB_33 -0.0176021000
_diffrn_radiation_monochromator graphite
_diffrn_radiation_type MoK\a
_diffrn_radiation_wavelength 0.71073
_diffrn_reflns_av_R_equivalents 0.0495
_diffrn_reflns_av_unetI/netI 0.0282
_diffrn_reflns_Laue_measured_fraction_full 0.999
_diffrn_reflns_Laue_measured_fraction_max 0.961
_diffrn_reflns_limit_h_max 15
_diffrn_reflns_limit_h_min -15
_diffrn_reflns_limit_k_max 15
_diffrn_reflns_limit_k_min -15
_diffrn_reflns_limit_l_max 30
_diffrn_reflns_limit_l_min -30
_diffrn_reflns_number 83576
_diffrn_reflns_point_group_measured_fraction_full 0.999
_diffrn_reflns_point_group_measured_fraction_max 0.935
_diffrn_reflns_theta_full 26.000
_diffrn_reflns_theta_max 28.398
_diffrn_reflns_theta_min 2.707
_diffrn_source 'Enhance (Mo) X-ray Source'
_exptl_absorpt_coefficient_mu 4.276
_exptl_absorpt_correction_T_max 0.700
_exptl_absorpt_correction_T_min 0.538
_exptl_absorpt_correction_type analytical
_exptl_absorpt_process_details
;
CrysAlisPro, Agilent Technologies,
Version 1.171.36.32 (release 02-08-2013 CrysAlis171 .NET)
(compiled Aug  2 2013,16:46:58)
Analytical numeric absorption correction using a multifaceted crystal
            model based on expressions derived by R.C. Clark & J.S. Reid.
(Clark, R. C. & Reid, J. S. (1995). Acta Cryst. A51, 887-897)
;
_exptl_crystal_colour colourless
_exptl_crystal_colour_primary colourless
_exptl_crystal_density_diffrn 1.669
_exptl_crystal_description block
_exptl_crystal_F_000 1314
_exptl_crystal_size_max 0.21
_exptl_crystal_size_mid 0.17
_exptl_crystal_size_min 0.11
_refine_diff_density_max 0.993
_refine_diff_density_min -0.441
_refine_diff_density_rms 0.086
_refine_ls_abs_structure_details
;
 Flack x determined using 3745 quotients [(I+)-(I-)]/[(I+)+(I-)]
 (Parsons and Flack (2004), Acta Cryst. A60, s61).
;
_refine_ls_abs_structure_Flack -0.0247(18)
_refine_ls_extinction_method none
_refine_ls_goodness_of_fit_ref 1.048
_refine_ls_hydrogen_treatment constr
_refine_ls_matrix_type full
_refine_ls_number_parameters 428
_refine_ls_number_reflns 8250
_refine_ls_number_restraints 400
_refine_ls_restrained_S_all 1.028
_refine_ls_R_factor_all 0.0227
_refine_ls_R_factor_gt 0.0200
_refine_ls_shift/su_max 0.001
_refine_ls_shift/su_mean 0.000
_refine_ls_structure_factor_coef Fsqd
_refine_ls_weighting_details 'w=1/[\s^2^(Fo^2^)+(0.0129P)^2^+1.2122P] where P=(Fo^2^+2Fc^2^)/3'
_refine_ls_weighting_scheme calc
_refine_ls_wR_factor_gt 0.0353
_refine_ls_wR_factor_ref 0.0363
_reflns_Friedel_coverage 0.945
_reflns_Friedel_fraction_full 0.998
_reflns_Friedel_fraction_max 0.909
_reflns_number_gt 7956
_reflns_number_total 8250
_reflns_threshold_expression 'I > 2\s(I)'
_cod_data_source_file c6dt02390h2.cif
_cod_data_source_block ljh130058_4_fa
_cod_depositor_comments
;Adding full bibliography for 7040537--7040545.cif.

 Adding full bibliography for 7040537--7040545.cif.
;
_cod_original_cell_volume 2633.95(8)
_cod_database_code 7040537
_shelxl_version_number 2013-4
_chemical_oxdiff_formula 'C39 H38 O3 Cl2 P2 Pt1'
_shelx_space_group_comment
;
The symmetry employed for this shelxl refinement is uniquely defined
by the following loop, which should always be used as a source of
symmetry information in preference to the above space-group names.
They are only intended as comments.
;
_reflns_odcompleteness_completeness 99.81
_reflns_odcompleteness_iscentric 1
_reflns_odcompleteness_theta 25.30
_olex2_refinement_description
;
1. Fixed Uiso
 At 1.2 times of:
  All C(H) groups, All C(H,H) groups
 At 1.5 times of:
  All C(H,H,H) groups
2. Rigid body (RIGU) restrains
 All non-hydrogen atoms
 with sigma for 1-2 distances of 0.004 and sigma for 1-3 distances of 0.004
3.a Secondary CH2 refined with riding coordinates:
 C18(H18A,H18B), C20(H20A,H20B), C22(H22A,H22B)
3.b Aromatic/amide H refined with riding coordinates:
 C3(H3), C3'(H3'), C4(H4), C4'(H4'), C5(H5), C5'(H5'), C6(H6), C6'(H6'),
 C7(H7), C7'(H7'), C8(H8), C8'(H8'), C13(H13), C13'(H13'), C14(H14), C14'(H14'),
  C15(H15), C15'(H15'), C16(H16), C16'(H16')
3.c Idealised Me refined as rotating group:
 C17(H17A,H17B,H17C), C19(H19A,H19B,H19C), C21(H21A,H21B,H21C), C23(H23A,H23B,
 H23C)
;
_olex2_submission_special_instructions 'No special instructions were received'

loop_
_space_group_symop_operation_xyz
'x, y, z'
'-y, x-y, z+2/3'
'-x+y, -x, z+1/3'

loop_
_atom_site_label
_atom_site_type_symbol
_atom_site_fract_x
_atom_site_fract_y
_atom_site_fract_z
_atom_site_U_iso_or_equiv
_atom_site_adp_type
_atom_site_occupancy
_atom_site_site_symmetry_order
_atom_site_calc_flag
_atom_site_refinement_flags_posn
Pt1 Pt 0.24594(2) 0.20894(2) 0.33435(2) 0.01478(4) Uani 1 1 d .
Cl1 Cl 0.31429(11) 0.28699(10) 0.42858(4) 0.0245(2) Uani 1 1 d .
Cl2 Cl 0.18951(12) 0.13817(11) 0.24000(4) 0.0268(2) Uani 1 1 d .
P1 P 0.24001(10) 0.40094(10) 0.32015(4) 0.0153(2) Uani 1 1 d .
P2 P 0.29025(11) 0.03521(11) 0.34592(5) 0.0178(2) Uani 1 1 d .
O1 O 0.3828(3) 0.5301(3) 0.33561(12) 0.0179(6) Uani 1 1 d .
O2 O 0.2218(3) 0.4266(3) 0.25272(12) 0.0187(6) Uani 1 1 d .
O3 O -0.0862(3) 0.3110(3) 0.24837(13) 0.0294(8) Uani 1 1 d .
C1 C -0.0018(4) 0.3570(4) 0.36447(17) 0.0155(8) Uani 1 1 d .
C1' C -0.0662(4) 0.2202(4) 0.33737(16) 0.0161(8) Uani 1 1 d .
C2 C 0.1337(4) 0.4451(4) 0.36172(18) 0.0164(8) Uani 1 1 d .
C2' C -0.1072(4) 0.2006(4) 0.28035(18) 0.0201(9) Uani 1 1 d .
C3 C 0.1910(4) 0.5716(4) 0.39009(18) 0.0205(9) Uani 1 1 d .
H3 H 0.2827 0.6309 0.3874 0.025 Uiso 1 1 calc R
C3' C -0.1679(4) 0.0724(4) 0.25425(19) 0.0237(9) Uani 1 1 d .
H3' H -0.1874 0.0629 0.2146 0.028 Uiso 1 1 calc R
C4 C 0.1121(4) 0.6063(4) 0.42114(19) 0.0233(9) Uani 1 1 d .
H4 H 0.1514 0.6880 0.4407 0.028 Uiso 1 1 calc R
C4' C -0.1977(4) -0.0370(4) 0.28724(19) 0.0245(9) Uani 1 1 d .
H4' H -0.2387 -0.1212 0.2699 0.029 Uiso 1 1 calc R
C5 C -0.1105(5) 0.5565(4) 0.4563(2) 0.0278(10) Uani 1 1 d .
H5 H -0.0724 0.6373 0.4765 0.033 Uiso 1 1 calc R
C5' C -0.2055(4) -0.1373(4) 0.3838(2) 0.0263(10) Uani 1 1 d .
H5' H -0.2518 -0.2228 0.3677 0.032 Uiso 1 1 calc R
C6 C -0.2455(5) 0.4731(5) 0.4578(2) 0.0306(10) Uani 1 1 d .
H6 H -0.2994 0.4981 0.4782 0.037 Uiso 1 1 calc R
C6' C -0.1758(5) -0.1232(5) 0.4418(2) 0.0276(10) Uani 1 1 d .
H6' H -0.2036 -0.1986 0.4652 0.033 Uiso 1 1 calc R
C7 C -0.3040(5) 0.3493(5) 0.4287(2) 0.0268(10) Uani 1 1 d .
H7 H -0.3965 0.2931 0.4301 0.032 Uiso 1 1 calc R
C7' C -0.1032(5) 0.0049(4) 0.46620(19) 0.0254(9) Uani 1 1 d .
H7' H -0.0818 0.0143 0.5057 0.030 Uiso 1 1 calc R
C8 C -0.2278(4) 0.3105(4) 0.39858(18) 0.0226(9) Uani 1 1 d .
H8 H -0.2683 0.2277 0.3799 0.027 Uiso 1 1 calc R
C8' C -0.0635(4) 0.1164(4) 0.43256(18) 0.0213(9) Uani 1 1 d .
H8' H -0.0138 0.2008 0.4493 0.026 Uiso 1 1 calc R
C9 C -0.0863(4) 0.3953(4) 0.39529(17) 0.0171(8) Uani 1 1 d .
C9' C -0.0969(4) 0.1054(4) 0.37268(17) 0.0166(8) Uani 1 1 d .
C10 C -0.0274(5) 0.5211(4) 0.42424(18) 0.0214(9) Uani 1 1 d .
C10' C -0.1674(4) -0.0248(4) 0.34783(19) 0.0201(9) Uani 1 1 d .
C11 C 0.5056(4) 0.6066(4) 0.24604(18) 0.0216(9) Uani 1 1 d .
C11' C 0.4060(4) 0.6413(4) 0.22343(17) 0.0226(9) Uani 1 1 d .
C12 C 0.4916(4) 0.5482(4) 0.3004(2) 0.0214(9) Uani 1 1 d .
C12' C 0.2692(4) 0.5552(4) 0.22922(17) 0.0201(9) Uani 1 1 d .
C13 C 0.5797(4) 0.5120(4) 0.3225(2) 0.0260(10) Uani 1 1 d .
H13 H 0.5661 0.4725 0.3592 0.031 Uiso 1 1 calc R
C13' C 0.1756(5) 0.5851(4) 0.20680(19) 0.0264(10) Uani 1 1 d .
H13' H 0.0844 0.5260 0.2117 0.032 Uiso 1 1 calc R
C14 C 0.6899(4) 0.5359(5) 0.2887(2) 0.0314(11) Uani 1 1 d .
H14 H 0.7518 0.5134 0.3027 0.038 Uiso 1 1 calc R
C14' C 0.2201(5) 0.7047(5) 0.1768(2) 0.0346(11) Uani 1 1 d .
H14' H 0.1585 0.7258 0.1611 0.042 Uiso 1 1 calc R
C15 C 0.7065(5) 0.5935(5) 0.2339(2) 0.0333(11) Uani 1 1 d .
H15 H 0.7794 0.6086 0.2110 0.040 Uiso 1 1 calc R
C15' C 0.3552(5) 0.7920(5) 0.1703(2) 0.0362(11) Uani 1 1 d .
H15' H 0.3846 0.8721 0.1502 0.043 Uiso 1 1 calc R
C16 C 0.6161(4) 0.6284(4) 0.2133(2) 0.0283(10) Uani 1 1 d .
H16 H 0.6293 0.6675 0.1766 0.034 Uiso 1 1 calc R
C16' C 0.4471(5) 0.7615(4) 0.1934(2) 0.0312(11) Uani 1 1 d .
H16' H 0.5381 0.8219 0.1890 0.037 Uiso 1 1 calc R
C17 C -0.2013(5) 0.2985(5) 0.2206(2) 0.0349(12) Uani 1 1 d .
H17A H -0.2322 0.2289 0.1917 0.052 Uiso 1 1 calc GR
H17B H -0.1795 0.3818 0.2021 0.052 Uiso 1 1 calc GR
H17C H -0.2705 0.2762 0.2490 0.052 Uiso 1 1 calc GR
C18 C 0.4572(4) 0.0919(5) 0.3155(2) 0.0301(10) Uani 1 1 d .
H18A H 0.4550 0.1077 0.2740 0.036 Uiso 1 1 calc R
H18B H 0.5199 0.1768 0.3334 0.036 Uiso 1 1 calc R
C19 C 0.5105(5) -0.0054(6) 0.3238(3) 0.0457(14) Uani 1 1 d .
H19A H 0.4478 -0.0912 0.3077 0.069 Uiso 1 1 calc GR
H19B H 0.5220 -0.0150 0.3647 0.069 Uiso 1 1 calc GR
H19C H 0.5952 0.0292 0.3043 0.069 Uiso 1 1 calc GR
C20 C 0.3005(4) -0.0124(4) 0.42057(18) 0.0231(9) Uani 1 1 d .
H20A H 0.3192 -0.0856 0.4197 0.028 Uiso 1 1 calc R
H20B H 0.3752 0.0629 0.4398 0.028 Uiso 1 1 calc R
C21 C 0.1742(5) -0.0553(4) 0.4567(2) 0.0276(10) Uani 1 1 d .
H21A H 0.1003 -0.1327 0.4392 0.041 Uiso 1 1 calc GR
H21B H 0.1548 0.0166 0.4581 0.041 Uiso 1 1 calc GR
H21C H 0.1880 -0.0768 0.4956 0.041 Uiso 1 1 calc GR
C22 C 0.1877(4) -0.1208(4) 0.3063(2) 0.0269(10) Uani 1 1 d .
H22A H 0.2112 -0.1042 0.2653 0.032 Uiso 1 1 calc R
H22B H 0.2120 -0.1857 0.3196 0.032 Uiso 1 1 calc R
C23 C 0.0382(5) -0.1833(5) 0.3114(2) 0.0336(12) Uani 1 1 d .
H23A H -0.0047 -0.2605 0.2864 0.050 Uiso 1 1 calc GR
H23B H 0.0122 -0.1194 0.2999 0.050 Uiso 1 1 calc GR
H23C H 0.0115 -0.2100 0.3510 0.050 Uiso 1 1 calc GR

loop_
_atom_site_aniso_label
_atom_site_aniso_U_11
_atom_site_aniso_U_22
_atom_site_aniso_U_33
_atom_site_aniso_U_23
_atom_site_aniso_U_13
_atom_site_aniso_U_12
Pt1 0.01583(8) 0.01378(8) 0.01336(6) 0.00016(7) 0.00021(7) 0.00637(7)
Cl1 0.0365(6) 0.0209(5) 0.0161(5) -0.0024(4) -0.0047(4) 0.0143(5)
Cl2 0.0407(6) 0.0232(5) 0.0150(5) -0.0035(4) -0.0058(4) 0.0150(5)
P1 0.0157(5) 0.0133(5) 0.0145(5) 0.0006(4) -0.0005(4) 0.0055(4)
P2 0.0178(5) 0.0165(5) 0.0190(5) -0.0004(4) 0.0013(4) 0.0084(4)
O1 0.0136(13) 0.0164(14) 0.0200(14) -0.0001(11) 0.0012(11) 0.0048(12)
O2 0.0220(15) 0.0136(14) 0.0152(13) 0.0011(11) -0.0007(12) 0.0049(12)
O3 0.0280(17) 0.0278(17) 0.0239(17) 0.0060(14) -0.0088(14) 0.0076(14)
C1 0.0182(19) 0.0149(19) 0.0128(18) 0.0015(15) -0.0014(15) 0.0079(16)
C1' 0.0126(18) 0.0185(19) 0.0160(19) -0.0035(15) -0.0013(15) 0.0069(16)
C2 0.0166(19) 0.016(2) 0.017(2) 0.0003(16) -0.0002(16) 0.0084(17)
C2' 0.018(2) 0.022(2) 0.0164(19) 0.0003(16) 0.0024(16) 0.0073(17)
C3 0.021(2) 0.0138(19) 0.023(2) 0.0001(16) -0.0026(17) 0.0064(17)
C3' 0.019(2) 0.030(2) 0.017(2) -0.0072(17) -0.0038(17) 0.0082(18)
C4 0.031(2) 0.013(2) 0.027(2) -0.0034(17) -0.0037(18) 0.0121(18)
C4' 0.018(2) 0.022(2) 0.029(2) -0.0098(18) -0.0033(18) 0.0056(18)
C5 0.037(3) 0.022(2) 0.029(2) -0.0005(19) 0.004(2) 0.018(2)
C5' 0.022(2) 0.016(2) 0.039(2) -0.0024(19) 0.0006(19) 0.0080(18)
C6 0.037(3) 0.034(3) 0.028(2) 0.002(2) 0.010(2) 0.023(2)
C6' 0.026(2) 0.024(2) 0.035(3) 0.0069(19) 0.005(2) 0.014(2)
C7 0.023(2) 0.030(2) 0.028(2) 0.0027(19) 0.0062(19) 0.013(2)
C7' 0.032(2) 0.026(2) 0.021(2) 0.0043(18) 0.0039(18) 0.017(2)
C8 0.021(2) 0.021(2) 0.025(2) 0.0001(18) 0.0010(17) 0.0098(18)
C8' 0.025(2) 0.020(2) 0.021(2) -0.0035(17) -0.0008(17) 0.0122(18)
C9 0.019(2) 0.0181(19) 0.0145(18) 0.0046(15) -0.0016(15) 0.0098(16)
C9' 0.0118(18) 0.0188(19) 0.0202(19) -0.0001(16) 0.0028(15) 0.0085(16)
C10 0.030(2) 0.019(2) 0.020(2) 0.0032(17) 0.0013(18) 0.0158(18)
C10' 0.0138(19) 0.019(2) 0.027(2) -0.0049(17) 0.0021(17) 0.0070(17)
C11 0.016(2) 0.013(2) 0.023(2) -0.0028(17) 0.0018(17) -0.0029(17)
C11' 0.031(2) 0.016(2) 0.016(2) -0.0007(16) 0.0040(17) 0.0088(18)
C12 0.013(2) 0.017(2) 0.028(2) -0.0001(18) 0.0041(17) 0.0019(17)
C12' 0.031(2) 0.0151(19) 0.0133(19) 0.0015(15) 0.0027(17) 0.0109(17)
C13 0.018(2) 0.019(2) 0.034(2) -0.0040(19) -0.0025(18) 0.0042(18)
C13' 0.029(2) 0.024(2) 0.026(2) 0.0020(18) -0.0011(19) 0.0132(19)
C14 0.021(2) 0.024(2) 0.046(3) -0.008(2) -0.001(2) 0.009(2)
C14' 0.049(3) 0.033(3) 0.030(3) 0.005(2) -0.001(2) 0.026(2)
C15 0.020(2) 0.033(3) 0.038(3) -0.013(2) 0.005(2) 0.006(2)
C15' 0.056(3) 0.023(2) 0.027(2) 0.008(2) 0.003(2) 0.017(2)
C16 0.024(2) 0.022(2) 0.024(2) -0.0042(18) 0.0065(18) 0.0004(19)
C16' 0.038(3) 0.020(2) 0.025(2) 0.0043(18) 0.005(2) 0.007(2)
C17 0.035(3) 0.038(3) 0.037(3) 0.002(2) -0.006(2) 0.022(2)
C18 0.021(2) 0.032(3) 0.034(3) -0.002(2) 0.0042(19) 0.011(2)
C19 0.029(3) 0.046(3) 0.069(4) -0.007(3) 0.008(3) 0.023(3)
C20 0.024(2) 0.021(2) 0.026(2) 0.0026(18) -0.0002(18) 0.0128(19)
C21 0.034(3) 0.023(2) 0.026(2) 0.0055(19) 0.007(2) 0.014(2)
C22 0.028(2) 0.020(2) 0.032(2) -0.0038(19) -0.0032(19) 0.0117(19)
C23 0.026(2) 0.030(3) 0.036(3) -0.002(2) -0.005(2) 0.007(2)

loop_
_atom_type_symbol
_atom_type_description
_atom_type_scat_dispersion_real
_atom_type_scat_dispersion_imag
_atom_type_scat_source
C C 0.0033 0.0016 'International Tables Vol C Tables 4.2.6.8 and 6.1.1.4'
H H 0.0000 0.0000 'International Tables Vol C Tables 4.2.6.8 and 6.1.1.4'
O O 0.0106 0.0060 'International Tables Vol C Tables 4.2.6.8 and 6.1.1.4'
P P 0.1023 0.0942 'International Tables Vol C Tables 4.2.6.8 and 6.1.1.4'
Cl Cl 0.1484 0.1585 'International Tables Vol C Tables 4.2.6.8 and 6.1.1.4'
Pt Pt -1.7033 8.3905 'International Tables Vol C Tables 4.2.6.8 and 6.1.1.4'

loop_
_exptl_crystal_face_index_h
_exptl_crystal_face_index_k
_exptl_crystal_face_index_l
_exptl_crystal_face_perp_dist
_exptl_oxdiff_crystal_face_indexfrac_h
_exptl_oxdiff_crystal_face_indexfrac_k
_exptl_oxdiff_crystal_face_indexfrac_l
_exptl_oxdiff_crystal_face_x
_exptl_oxdiff_crystal_face_y
_exptl_oxdiff_crystal_face_z
1 0 -1 0.0590 1.0003 0.0000 -1.0001 -0.0509 0.0393 0.0434
-1 0 1 0.0500 -1.0003 -0.0000 1.0001 0.0509 -0.0393 -0.0434
0 1 0 0.0802 -0.0002 1.0003 -0.0005 -0.0392 0.0496 -0.0326
0 -1 0 0.0382 0.0002 -1.0003 0.0005 0.0392 -0.0496 0.0326
0 0 1 0.0707 -0.0002 0.0003 0.9996 -0.0130 -0.0219 -0.0176
0 0 -1 0.0707 0.0002 -0.0003 -0.9996 0.0130 0.0219 0.0176
-1 2 2 0.0970 -1.0009 2.0009 1.9988 -0.0404 0.0381 -0.1261
-2 2 -1 0.0871 -2.0005 1.9997 -0.9996 0.0626 0.0863 -0.0991
2 -2 2 0.1039 2.0003 -1.9994 1.9993 -0.0756 -0.1081 0.0815

loop_
_geom_angle_atom_site_label_1
_geom_angle_atom_site_label_2
_geom_angle_atom_site_label_3
_geom_angle
Cl2 Pt1 Cl1 177.13(5)
Cl2 Pt1 P2 86.92(4)
P1 Pt1 Cl1 85.72(4)
P1 Pt1 Cl2 94.02(4)
P1 Pt1 P2 170.36(4)
P2 Pt1 Cl1 92.85(4)
O1 P1 Pt1 110.71(11)
O1 P1 C2 98.43(17)
O2 P1 Pt1 112.79(11)
O2 P1 O1 102.04(15)
O2 P1 C2 106.56(18)
C2 P1 Pt1 123.47(14)
C18 P2 Pt1 107.13(16)
C20 P2 Pt1 116.37(15)
C20 P2 C18 104.5(2)
C20 P2 C22 106.2(2)
C22 P2 Pt1 118.72(15)
C22 P2 C18 102.1(2)
C12 O1 P1 115.5(3)
C12' O2 P1 123.0(2)
C2' O3 C17 115.0(4)
C2 C1 C1' 122.7(4)
C2 C1 C9 119.3(4)
C9 C1 C1' 118.0(3)
C2' C1' C1 121.1(4)
C2' C1' C9' 118.7(4)
C9' C1' C1 119.9(3)
C1 C2 P1 119.6(3)
C1 C2 C3 120.6(4)
C3 C2 P1 119.7(3)
O3 C2' C3' 120.4(4)
C1' C2' O3 117.9(4)
C1' C2' C3' 121.7(4)
C2 C3 H3 119.9
C4 C3 C2 120.3(4)
C4 C3 H3 119.9
C2' C3' H3' 120.1
C4' C3' C2' 119.9(4)
C4' C3' H3' 120.1
C3 C4 H4 119.4
C3 C4 C10 121.3(4)
C10 C4 H4 119.4
C3' C4' H4' 119.4
C3' C4' C10' 121.1(4)
C10' C4' H4' 119.4
C6 C5 H5 119.7
C6 C5 C10 120.5(4)
C10 C5 H5 119.7
C6' C5' H5' 119.4
C6' C5' C10' 121.2(4)
C10' C5' H5' 119.4
C5 C6 H6 119.9
C5 C6 C7 120.3(4)
C7 C6 H6 119.9
C5' C6' H6' 120.1
C5' C6' C7' 119.9(4)
C7' C6' H6' 120.1
C6 C7 H7 119.5
C8 C7 C6 121.0(4)
C8 C7 H7 119.5
C6' C7' H7' 119.7
C8' C7' C6' 120.6(4)
C8' C7' H7' 119.7
C7 C8 H8 119.7
C7 C8 C9 120.6(4)
C9 C8 H8 119.7
C7' C8' H8' 119.5
C7' C8' C9' 121.1(4)
C9' C8' H8' 119.5
C8 C9 C1 122.3(4)
C10 C9 C1 119.4(4)
C10 C9 C8 118.3(4)
C8' C9' C1' 122.3(4)
C8' C9' C10' 118.0(4)
C10' C9' C1' 119.6(4)
C4 C10 C5 121.7(4)
C4 C10 C9 119.0(4)
C5 C10 C9 119.2(4)
C5' C10' C4' 122.2(4)
C5' C10' C9' 119.2(4)
C9' C10' C4' 118.6(4)
C12 C11 C11' 121.7(4)
C12 C11 C16 116.6(4)
C16 C11 C11' 121.7(4)
C12' C11' C11 121.9(4)
C12' C11' C16' 117.1(4)
C16' C11' C11 120.9(4)
C11 C12 O1 117.7(4)
C13 C12 O1 118.6(4)
C13 C12 C11 123.7(4)
C11' C12' O2 119.7(4)
C13' C12' O2 117.6(4)
C13' C12' C11' 122.3(4)
C12 C13 H13 120.9
C12 C13 C14 118.3(5)
C14 C13 H13 120.9
C12' C13' H13' 120.5
C12' C13' C14' 118.9(4)
C14' C13' H13' 120.5
C13 C14 H14 120.2
C15 C14 C13 119.5(5)
C15 C14 H14 120.2
C13' C14' H14' 120.0
C15' C14' C13' 120.1(5)
C15' C14' H14' 120.0
C14 C15 H15 119.8
C16 C15 C14 120.5(4)
C16 C15 H15 119.8
C14' C15' H15' 119.8
C14' C15' C16' 120.3(4)
C16' C15' H15' 119.8
C11 C16 H16 119.3
C15 C16 C11 121.4(4)
C15 C16 H16 119.3
C11' C16' H16' 119.4
C15' C16' C11' 121.2(4)
C15' C16' H16' 119.4
O3 C17 H17A 109.5
O3 C17 H17B 109.5
O3 C17 H17C 109.5
H17A C17 H17B 109.5
H17A C17 H17C 109.5
H17B C17 H17C 109.5
P2 C18 H18A 108.5
P2 C18 H18B 108.5
H18A C18 H18B 107.5
C19 C18 P2 115.1(3)
C19 C18 H18A 108.5
C19 C18 H18B 108.5
C18 C19 H19A 109.5
C18 C19 H19B 109.5
C18 C19 H19C 109.5
H19A C19 H19B 109.5
H19A C19 H19C 109.5
H19B C19 H19C 109.5
P2 C20 H20A 108.7
P2 C20 H20B 108.7
H20A C20 H20B 107.6
C21 C20 P2 114.4(3)
C21 C20 H20A 108.7
C21 C20 H20B 108.7
C20 C21 H21A 109.5
C20 C21 H21B 109.5
C20 C21 H21C 109.5
H21A C21 H21B 109.5
H21A C21 H21C 109.5
H21B C21 H21C 109.5
P2 C22 H22A 108.0
P2 C22 H22B 108.0
H22A C22 H22B 107.2
C23 C22 P2 117.2(3)
C23 C22 H22A 108.0
C23 C22 H22B 108.0
C22 C23 H23A 109.5
C22 C23 H23B 109.5
C22 C23 H23C 109.5
H23A C23 H23B 109.5
H23A C23 H23C 109.5
H23B C23 H23C 109.5

loop_
_geom_bond_atom_site_label_1
_geom_bond_atom_site_label_2
_geom_bond_distance
Pt1 Cl1 2.3203(10)
Pt1 Cl2 2.2873(10)
Pt1 P1 2.2703(10)
Pt1 P2 2.3148(11)
P1 O1 1.612(3)
P1 O2 1.607(3)
P1 C2 1.813(4)
P2 C18 1.832(4)
P2 C20 1.818(4)
P2 C22 1.824(4)
O1 C12 1.415(5)
O2 C12' 1.405(5)
O3 C2' 1.380(5)
O3 C17 1.412(6)
C1 C1' 1.501(5)
C1 C2 1.374(6)
C1 C9 1.439(6)
C1' C2' 1.369(5)
C1' C9' 1.435(6)
C2 C3 1.421(6)
C2' C3' 1.413(6)
C3 H3 0.9300
C3 C4 1.362(6)
C3' H3' 0.9300
C3' C4' 1.358(6)
C4 H4 0.9300
C4 C10 1.405(6)
C4' H4' 0.9300
C4' C10' 1.422(6)
C5 H5 0.9300
C5 C6 1.360(6)
C5 C10 1.418(6)
C5' H5' 0.9300
C5' C6' 1.361(7)
C5' C10' 1.409(6)
C6 H6 0.9300
C6 C7 1.404(7)
C6' H6' 0.9300
C6' C7' 1.399(6)
C7 H7 0.9300
C7 C8 1.357(6)
C7' H7' 0.9300
C7' C8' 1.366(6)
C8 H8 0.9300
C8 C9 1.423(6)
C8' H8' 0.9300
C8' C9' 1.413(6)
C9 C10 1.421(6)
C9' C10' 1.420(6)
C11 C11' 1.485(6)
C11 C12 1.386(6)
C11 C16 1.388(6)
C11' C12' 1.386(6)
C11' C16' 1.400(6)
C12 C13 1.373(6)
C12' C13' 1.385(6)
C13 H13 0.9300
C13 C14 1.393(6)
C13' H13' 0.9300
C13' C14' 1.388(6)
C14 H14 0.9300
C14 C15 1.388(7)
C14' H14' 0.9300
C14' C15' 1.375(7)
C15 H15 0.9300
C15 C16 1.374(7)
C15' H15' 0.9300
C15' C16' 1.377(7)
C16 H16 0.9300
C16' H16' 0.9300
C17 H17A 0.9600
C17 H17B 0.9600
C17 H17C 0.9600
C18 H18A 0.9700
C18 H18B 0.9700
C18 C19 1.535(7)
C19 H19A 0.9600
C19 H19B 0.9600
C19 H19C 0.9600
C20 H20A 0.9700
C20 H20B 0.9700
C20 C21 1.526(6)
C21 H21A 0.9600
C21 H21B 0.9600
C21 H21C 0.9600
C22 H22A 0.9700
C22 H22B 0.9700
C22 C23 1.503(6)
C23 H23A 0.9600
C23 H23B 0.9600
C23 H23C 0.9600

loop_
_geom_torsion_atom_site_label_1
_geom_torsion_atom_site_label_2
_geom_torsion_atom_site_label_3
_geom_torsion_atom_site_label_4
_geom_torsion
Pt1 P1 O1 C12 63.1(3)
Pt1 P1 O2 C12' -152.5(3)
Pt1 P1 C2 C1 -54.4(4)
Pt1 P1 C2 C3 126.9(3)
Pt1 P2 C18 C19 174.9(3)
Pt1 P2 C20 C21 58.3(4)
Pt1 P2 C22 C23 -51.0(4)
P1 O1 C12 C11 80.5(4)
P1 O1 C12 C13 -101.9(4)
P1 O2 C12' C11' 69.7(4)
P1 O2 C12' C13' -117.2(4)
P1 C2 C3 C4 179.6(3)
O1 P1 O2 C12' -33.7(3)
O1 P1 C2 C1 -176.2(3)
O1 P1 C2 C3 5.2(4)
O1 C12 C13 C14 -177.1(4)
O2 P1 O1 C12 -57.2(3)
O2 P1 C2 C1 78.5(4)
O2 P1 C2 C3 -100.1(3)
O2 C12' C13' C14' -172.0(4)
O3 C2' C3' C4' -174.8(4)
C1 C1' C2' O3 0.6(6)
C1 C1' C2' C3' 180.0(4)
C1 C1' C9' C8' -2.7(6)
C1 C1' C9' C10' 175.0(4)
C1 C2 C3 C4 0.9(6)
C1 C9 C10 C4 1.1(6)
C1 C9 C10 C5 -177.8(4)
C1' C1 C2 P1 3.9(5)
C1' C1 C2 C3 -177.4(4)
C1' C1 C9 C8 -2.7(6)
C1' C1 C9 C10 176.5(3)
C1' C2' C3' C4' 5.8(6)
C1' C9' C10' C4' 4.2(6)
C1' C9' C10' C5' -175.4(4)
C2 P1 O1 C12 -166.2(3)
C2 P1 O2 C12' 69.0(3)
C2 C1 C1' C2' -87.6(5)
C2 C1 C1' C9' 98.1(5)
C2 C1 C9 C8 178.3(4)
C2 C1 C9 C10 -2.5(6)
C2 C3 C4 C10 -2.3(6)
C2' C1' C9' C8' -177.1(4)
C2' C1' C9' C10' 0.5(6)
C2' C3' C4' C10' -0.8(6)
C3 C4 C10 C5 -179.8(4)
C3 C4 C10 C9 1.3(6)
C3' C4' C10' C5' 175.5(4)
C3' C4' C10' C9' -4.1(6)
C5 C6 C7 C8 -0.1(7)
C5' C6' C7' C8' 1.0(7)
C6 C5 C10 C4 178.9(4)
C6 C5 C10 C9 -2.2(7)
C6 C7 C8 C9 -0.7(7)
C6' C5' C10' C4' -179.7(4)
C6' C5' C10' C9' -0.1(6)
C6' C7' C8' C9' 1.3(7)
C7 C8 C9 C1 179.2(4)
C7 C8 C9 C10 0.0(6)
C7' C8' C9' C1' 174.8(4)
C7' C8' C9' C10' -3.0(6)
C8 C9 C10 C4 -179.7(4)
C8 C9 C10 C5 1.4(6)
C8' C9' C10' C4' -178.0(4)
C8' C9' C10' C5' 2.3(6)
C9 C1 C1' C2' 93.5(5)
C9 C1 C1' C9' -80.9(5)
C9 C1 C2 P1 -177.2(3)
C9 C1 C2 C3 1.5(6)
C9' C1' C2' O3 175.0(3)
C9' C1' C2' C3' -5.6(6)
C10 C5 C6 C7 1.5(7)
C10' C5' C6' C7' -1.6(7)
C11 C11' C12' O2 -5.4(6)
C11 C11' C12' C13' -178.1(4)
C11 C11' C16' C15' 177.4(4)
C11 C12 C13 C14 0.4(7)
C11' C11 C12 O1 -3.9(6)
C11' C11 C12 C13 178.6(4)
C11' C11 C16 C15 -178.6(4)
C11' C12' C13' C14' 0.8(7)
C12 C11 C11' C12' -43.2(6)
C12 C11 C11' C16' 139.1(4)
C12 C11 C16 C15 0.1(6)
C12 C13 C14 C15 -0.8(6)
C12' C11' C16' C15' -0.5(6)
C12' C13' C14' C15' -0.7(7)
C13 C14 C15 C16 0.8(7)
C13' C14' C15' C16' 0.0(8)
C14 C15 C16 C11 -0.4(7)
C14' C15' C16' C11' 0.6(7)
C16 C11 C11' C12' 135.5(4)
C16 C11 C11' C16' -42.3(6)
C16 C11 C12 O1 177.4(4)
C16 C11 C12 C13 -0.1(6)
C16' C11' C12' O2 172.5(4)
C16' C11' C12' C13' -0.2(6)
C17 O3 C2' C1' -126.6(4)
C17 O3 C2' C3' 54.0(5)
C18 P2 C20 C21 176.2(3)
C18 P2 C22 C23 -168.4(4)
C20 P2 C18 C19 50.9(4)
C20 P2 C22 C23 82.4(4)
C22 P2 C18 C19 -59.6(4)
C22 P2 C20 C21 -76.3(4)
